data_7216751
loop_
_publ_author_name
'Copolovici, Dana'
'Isaia, Francesco'
'Breunig, Hans J.'
'Ra\,t, Ciprian I.'
'Silvestru, Cristian'

_publ_section_title
;
 Palladium(ii) complexes with chiral organoantimony(iii) ligands. Solution
 behaviour and solid state structures
;
_journal_issue 51
_journal_name_full 'RSC Advances'
_journal_page_first 26569
_journal_paper_doi 10.1039/c4ra03482a
_journal_volume 4
_journal_year 2014
_chemical_formula_moiety 'C15 H17 Cl N Sb'
_chemical_formula_sum 'C15 H17 Cl N Sb'
_chemical_formula_weight 368.50
_chemical_name_systematic
; 
 ? 
;
_space_group_IT_number 14
_symmetry_cell_setting monoclinic
_symmetry_space_group_name_Hall '-P 2yn'
_symmetry_space_group_name_H-M 'P 1 21/n 1'
_atom_sites_solution_hydrogens geom
_atom_sites_solution_primary direct
_atom_sites_solution_secondary difmap
_audit_creation_method SHELXL-97
_cell_angle_alpha 90.00
_cell_angle_beta 99.008(4)
_cell_angle_gamma 90.00
_cell_formula_units_Z 4
_cell_length_a 11.630(3)
_cell_length_b 8.2273(18)
_cell_length_c 16.079(4)
_cell_measurement_reflns_used 3081
_cell_measurement_temperature 297(2)
_cell_measurement_theta_max 23.02
_cell_measurement_theta_min 2.35
_cell_volume 1519.5(6)
_computing_cell_refinement 'Bruker SMART'
_computing_data_collection 'Bruker SMART'
_computing_data_reduction 'Bruker SAINT'
_computing_molecular_graphics 'Bruker SHELXTL'
_computing_publication_material 'Bruker SHELXTL'
_computing_structure_refinement 'Bruker SHELXTL'
_computing_structure_solution 'Bruker SHELXTL'
_diffrn_ambient_temperature 297(2)
_diffrn_measured_fraction_theta_full 0.999
_diffrn_measured_fraction_theta_max 0.999
_diffrn_measurement_device_type 'CCD area detector'
_diffrn_measurement_method 'phi and omega scans'
_diffrn_radiation_monochromator graphite
_diffrn_radiation_source 'fine-focus sealed tube'
_diffrn_radiation_type MoK\a
_diffrn_radiation_wavelength 0.71073
_diffrn_reflns_av_R_equivalents 0.0341
_diffrn_reflns_av_sigmaI/netI 0.0329
_diffrn_reflns_limit_h_max 14
_diffrn_reflns_limit_h_min -14
_diffrn_reflns_limit_k_max 10
_diffrn_reflns_limit_k_min -10
_diffrn_reflns_limit_l_max 20
_diffrn_reflns_limit_l_min -19
_diffrn_reflns_number 11923
_diffrn_reflns_theta_full 26.37
_diffrn_reflns_theta_max 26.37
_diffrn_reflns_theta_min 2.02
_exptl_absorpt_coefficient_mu 1.975
_exptl_absorpt_correction_T_max 0.7834
_exptl_absorpt_correction_T_min 0.6819
_exptl_absorpt_correction_type multi-scan
_exptl_absorpt_process_details 'Bruker, 2001.'
_exptl_crystal_colour colorless
_exptl_crystal_density_diffrn 1.611
_exptl_crystal_density_method 'not measured'
_exptl_crystal_description block
_exptl_crystal_F_000 728
_exptl_crystal_size_max 0.21
_exptl_crystal_size_mid 0.20
_exptl_crystal_size_min 0.13
_refine_diff_density_max 0.377
_refine_diff_density_min -0.382
_refine_diff_density_rms 0.063
_refine_ls_extinction_method none
_refine_ls_goodness_of_fit_ref 1.046
_refine_ls_hydrogen_treatment constr
_refine_ls_matrix_type full
_refine_ls_number_parameters 165
_refine_ls_number_reflns 3110
_refine_ls_number_restraints 0
_refine_ls_restrained_S_all 1.046
_refine_ls_R_factor_all 0.0377
_refine_ls_R_factor_gt 0.0302
_refine_ls_shift/su_max 0.002
_refine_ls_shift/su_mean 0.000
_refine_ls_structure_factor_coef Fsqd
_refine_ls_weighting_details 'calc w=1/[\s^2^(Fo^2^)+(0.0239P)^2^+0.3242P] where P=(Fo^2^+2Fc^2^)/3'
_refine_ls_weighting_scheme calc
_refine_ls_wR_factor_gt 0.0607
_refine_ls_wR_factor_ref 0.0634
_reflns_number_gt 2685
_reflns_number_total 3110
_reflns_threshold_expression >2sigma(I)
_cod_data_source_file c4ra03482a2.cif
_cod_data_source_block 91richy
_cod_depositor_comments
;
The following automatic conversions were performed:

'_symmetry_cell_setting' value 'Monoclinic' changed to 'monoclinic'
according to
/usr/data/users/saulius/crontab/automatic-downloads/rss-feeds/RSC/lib/dictionaries/cif_core.dic
dictionary named 'cif_core.dic' version 2.4.2 from 2011-04-26.

Automatic conversion script
Id: cif_fix_values 2281 2013-09-26 08:29:07Z andrius 
;
_cod_original_sg_symbol_H-M 'P2(1)/n  '
_cod_database_code 7216751

loop_
_symmetry_equiv_pos_as_xyz
'x, y, z'
'-x+1/2, y+1/2, -z+1/2'
'-x, -y, -z'
'x-1/2, -y-1/2, z-1/2'

loop_
_atom_site_label
_atom_site_type_symbol
_atom_site_fract_x
_atom_site_fract_y
_atom_site_fract_z
_atom_site_U_iso_or_equiv
_atom_site_adp_type
_atom_site_occupancy
_atom_site_symmetry_multiplicity
_atom_site_calc_flag
_atom_site_refinement_flags
Sb1 Sb 0.150140(17) 0.10591(2) 0.918369(13) 0.04543(9) Uani 1 1 d .
Cl1 Cl 0.04689(8) 0.36982(11) 0.87995(6) 0.0689(3) Uani 1 1 d .
N1 N 0.2758(2) -0.1103(3) 0.98711(17) 0.0496(6) Uani 1 1 d .
C1 C 0.2089(2) 0.1915(3) 1.04399(17) 0.0401(6) Uani 1 1 d .
C2 C 0.3049(3) 0.1121(3) 1.08899(18) 0.0417(7) Uani 1 1 d .
C3 C 0.3509(3) 0.1638(4) 1.16901(19) 0.0516(8) Uani 1 1 d .
H3 H 0.4157 0.1117 1.1985 0.062 Uiso 1 1 calc R
C4 C 0.3013(3) 0.2920(4) 1.2052(2) 0.0602(9) Uani 1 1 d .
H4 H 0.3322 0.3261 1.2592 0.072 Uiso 1 1 calc R
C5 C 0.2059(3) 0.3699(4) 1.1614(2) 0.0602(9) Uani 1 1 d .
H5 H 0.1726 0.4569 1.1860 0.072 Uiso 1 1 calc R
C6 C 0.1596(3) 0.3198(4) 1.08159(19) 0.0499(8) Uani 1 1 d .
H6 H 0.0947 0.3725 1.0526 0.060 Uiso 1 1 calc R
C7 C 0.3610(3) -0.0220(4) 1.0472(2) 0.0510(8) Uani 1 1 d .
H7A H 0.4206 0.0231 1.0180 0.061 Uiso 1 1 calc R
H7B H 0.3984 -0.0969 1.0896 0.061 Uiso 1 1 calc R
C8 C 0.3354(3) -0.2103(4) 0.9307(2) 0.0733(11) Uani 1 1 d .
H8A H 0.3815 -0.1415 0.9006 0.110 Uiso 1 1 calc R
H8B H 0.2786 -0.2666 0.8913 0.110 Uiso 1 1 calc R
H8C H 0.3850 -0.2878 0.9634 0.110 Uiso 1 1 calc R
C9 C 0.2005(3) -0.2131(4) 1.0310(3) 0.0769(11) Uani 1 1 d .
H9A H 0.2467 -0.2960 1.0623 0.115 Uiso 1 1 calc R
H9B H 0.1417 -0.2629 0.9904 0.115 Uiso 1 1 calc R
H9C H 0.1642 -0.1475 1.0688 0.115 Uiso 1 1 calc R
C10 C 0.2972(2) 0.1996(4) 0.86726(18) 0.0447(7) Uani 1 1 d .
C11 C 0.3260(3) 0.1365(4) 0.7934(2) 0.0563(9) Uani 1 1 d .
H11 H 0.2849 0.0482 0.7678 0.068 Uiso 1 1 calc R
C12 C 0.4158(3) 0.2040(5) 0.7573(2) 0.0655(10) Uani 1 1 d .
H12 H 0.4353 0.1595 0.7081 0.079 Uiso 1 1 calc R
C13 C 0.4754(3) 0.3347(5) 0.7934(2) 0.0658(10) Uani 1 1 d .
H13 H 0.5345 0.3806 0.7683 0.079 Uiso 1 1 calc R
C14 C 0.4487(3) 0.3987(4) 0.8665(2) 0.0592(9) Uani 1 1 d .
H14 H 0.4901 0.4875 0.8914 0.071 Uiso 1 1 calc R
C15 C 0.3601(3) 0.3312(4) 0.9031(2) 0.0519(8) Uani 1 1 d .
H15 H 0.3424 0.3753 0.9528 0.062 Uiso 1 1 calc R

loop_
_atom_site_aniso_label
_atom_site_aniso_U_11
_atom_site_aniso_U_22
_atom_site_aniso_U_33
_atom_site_aniso_U_23
_atom_site_aniso_U_13
_atom_site_aniso_U_12
Sb1 0.04050(13) 0.04857(14) 0.04504(14) -0.00332(10) -0.00009(9) 0.00347(9)
Cl1 0.0645(6) 0.0752(6) 0.0636(6) 0.0138(4) -0.0002(4) 0.0304(5)
N1 0.0529(16) 0.0374(14) 0.0582(17) -0.0027(12) 0.0080(13) 0.0072(12)
C1 0.0401(16) 0.0415(16) 0.0392(16) 0.0014(13) 0.0081(13) 0.0032(13)
C2 0.0433(16) 0.0415(16) 0.0401(16) 0.0081(13) 0.0060(13) 0.0039(13)
C3 0.0517(19) 0.061(2) 0.0406(18) 0.0076(15) 0.0024(15) 0.0051(16)
C4 0.075(2) 0.071(2) 0.0346(17) -0.0046(16) 0.0070(16) 0.001(2)
C5 0.076(2) 0.060(2) 0.049(2) -0.0078(16) 0.0218(18) 0.0127(18)
C6 0.0514(19) 0.0502(18) 0.0491(19) 0.0027(15) 0.0114(15) 0.0137(15)
C7 0.0466(18) 0.0508(19) 0.0537(19) 0.0005(16) 0.0018(15) 0.0144(15)
C8 0.082(3) 0.057(2) 0.080(3) -0.016(2) 0.007(2) 0.021(2)
C9 0.094(3) 0.048(2) 0.091(3) 0.015(2) 0.021(2) -0.009(2)
C10 0.0468(17) 0.0443(17) 0.0425(17) 0.0028(14) 0.0053(14) 0.0096(14)
C11 0.065(2) 0.063(2) 0.0408(18) -0.0039(15) 0.0069(16) 0.0065(17)
C12 0.074(3) 0.082(3) 0.0436(19) 0.0032(19) 0.0205(18) 0.020(2)
C13 0.065(2) 0.067(2) 0.070(3) 0.020(2) 0.025(2) 0.010(2)
C14 0.062(2) 0.0481(19) 0.070(2) 0.0022(17) 0.0187(19) 0.0032(16)
C15 0.060(2) 0.0450(17) 0.0524(19) -0.0036(15) 0.0147(16) 0.0066(16)

loop_
_atom_type_symbol
_atom_type_description
_atom_type_scat_dispersion_real
_atom_type_scat_dispersion_imag
_atom_type_scat_source
C C 0.0033 0.0016 'International Tables Vol C Tables 4.2.6.8 and 6.1.1.4'
H H 0.0000 0.0000 'International Tables Vol C Tables 4.2.6.8 and 6.1.1.4'
N N 0.0061 0.0033 'International Tables Vol C Tables 4.2.6.8 and 6.1.1.4'
Cl Cl 0.1484 0.1585 'International Tables Vol C Tables 4.2.6.8 and 6.1.1.4'
Sb Sb -0.5866 1.5461 'International Tables Vol C Tables 4.2.6.8 and 6.1.1.4'

loop_
_geom_angle_atom_site_label_1
_geom_angle_atom_site_label_2
_geom_angle_atom_site_label_3
_geom_angle
C1 Sb1 C10 94.98(11)
C1 Sb1 N1 74.59(10)
C10 Sb1 N1 88.78(10)
C1 Sb1 Cl1 91.00(8)
C10 Sb1 Cl1 88.54(8)
N1 Sb1 Cl1 165.05(7)
C7 N1 C9 111.1(3)
C7 N1 C8 110.3(3)
C9 N1 C8 110.2(3)
C7 N1 Sb1 103.41(17)
C9 N1 Sb1 106.0(2)
C8 N1 Sb1 115.6(2)
C6 C1 C2 118.9(3)
C6 C1 Sb1 124.6(2)
C2 C1 Sb1 116.5(2)
C3 C2 C1 120.1(3)
C3 C2 C7 120.9(3)
C1 C2 C7 118.9(3)
C4 C3 C2 120.2(3)
C3 C4 C5 120.0(3)
C4 C5 C6 120.3(3)
C5 C6 C1 120.5(3)
N1 C7 C2 111.4(2)
C15 C10 C11 117.9(3)
C15 C10 Sb1 121.5(2)
C11 C10 Sb1 120.4(2)
C10 C11 C12 120.5(3)
C13 C12 C11 120.3(3)
C12 C13 C14 120.2(3)
C13 C14 C15 119.8(3)
C14 C15 C10 121.3(3)

loop_
_geom_bond_atom_site_label_1
_geom_bond_atom_site_label_2
_geom_bond_distance
Sb1 C1 2.147(3)
Sb1 C10 2.153(3)
Sb1 N1 2.452(2)
Sb1 Cl1 2.5111(9)
N1 C7 1.464(4)
N1 C9 1.474(4)
N1 C8 1.476(4)
C1 C6 1.385(4)
C1 C2 1.394(4)
C2 C3 1.381(4)
C2 C7 1.494(4)
C3 C4 1.375(4)
C4 C5 1.375(4)
C5 C6 1.376(4)
C10 C15 1.381(4)
C10 C11 1.384(4)
C11 C12 1.388(5)
C12 C13 1.360(5)
C13 C14 1.367(5)
C14 C15 1.381(4)

loop_
_geom_torsion_atom_site_label_1
_geom_torsion_atom_site_label_2
_geom_torsion_atom_site_label_3
_geom_torsion_atom_site_label_4
_geom_torsion
C1 Sb1 N1 C7 -30.90(19)
C10 Sb1 N1 C7 64.6(2)
Cl1 Sb1 N1 C7 -15.1(4)
C1 Sb1 N1 C9 86.1(2)
C10 Sb1 N1 C9 -178.4(2)
Cl1 Sb1 N1 C9 101.9(3)
C1 Sb1 N1 C8 -151.6(2)
C10 Sb1 N1 C8 -56.0(2)
Cl1 Sb1 N1 C8 -135.7(3)
C10 Sb1 C1 C6 107.9(3)
N1 Sb1 C1 C6 -164.7(3)
Cl1 Sb1 C1 C6 19.3(3)
C10 Sb1 C1 C2 -70.9(2)
N1 Sb1 C1 C2 16.5(2)
Cl1 Sb1 C1 C2 -159.5(2)
C6 C1 C2 C3 -1.4(4)
Sb1 C1 C2 C3 177.5(2)
C6 C1 C2 C7 -177.6(3)
Sb1 C1 C2 C7 1.3(4)
C1 C2 C3 C4 1.0(5)
C7 C2 C3 C4 177.2(3)
C2 C3 C4 C5 -0.4(5)
C3 C4 C5 C6 0.2(5)
C4 C5 C6 C1 -0.6(5)
C2 C1 C6 C5 1.2(5)
Sb1 C1 C6 C5 -177.6(2)
C9 N1 C7 C2 -72.8(3)
C8 N1 C7 C2 164.6(3)
Sb1 N1 C7 C2 40.5(3)
C3 C2 C7 N1 151.8(3)
C1 C2 C7 N1 -32.1(4)
C1 Sb1 C10 C15 -25.9(3)
N1 Sb1 C10 C15 -100.3(2)
Cl1 Sb1 C10 C15 65.0(2)
C1 Sb1 C10 C11 159.0(2)
N1 Sb1 C10 C11 84.6(2)
Cl1 Sb1 C10 C11 -110.1(2)
C15 C10 C11 C12 0.3(5)
Sb1 C10 C11 C12 175.6(2)
C10 C11 C12 C13 -1.0(5)
C11 C12 C13 C14 1.2(5)
C12 C13 C14 C15 -0.7(5)
C13 C14 C15 C10 -0.1(5)
C11 C10 C15 C14 0.3(5)
Sb1 C10 C15 C14 -175.0(2)
